data_4318372
loop_
_publ_author_name
'Dami\'an Fern\'andez'
'M. In\'es Garc\'ia-Seijo'
'Tam\'as K\'egl'
'Gy\"orgy Pet\"ocz'
'L\'aszl\'o Koll\'ar'
'M. Esther Garc\'ia-Fern\'andez'

_publ_section_title
;
 Preparation and Structural Characterization of Ionic Five-Coordinate
 Palladium(II) and Platinum(II) Complexes of the Ligand
 Tris[2-(diphenylphosphino)ethyl]phosphine. Insertion of SnCl2 into M-Cl
 Bonds (M = Pd, Pt) and Hydroformylation Activity of the Pt-SnCl3 Systems
;
_journal_name_full 'Inorganic Chemistry'
_journal_page_first 4435
_journal_page_last 4443
_journal_paper_doi 10.1021/ic020006k
_journal_volume 41
_journal_year 2002
_chemical_formula_sum 'C42 H42 Cl2 O5.5 P4 Pt'
_chemical_formula_weight 1024.63
_chemical_name_systematic
;
  [Pt(PP3)Cl]Cl.6H2O
;
_space_group_IT_number 2
_symmetry_cell_setting triclinic
_symmetry_space_group_name_Hall '-P 1'
_symmetry_space_group_name_H-M 'P -1'
_atom_sites_solution_hydrogens geom
_atom_sites_solution_primary direct
_atom_sites_solution_secondary difmap
_audit_creation_method SHELXL-97
_cell_angle_alpha 80.244(4)
_cell_angle_beta 86.006(4)
_cell_angle_gamma 75.924(4)
_cell_formula_units_Z 2
_cell_length_a 10.275(2)
_cell_length_b 10.630(2)
_cell_length_c 20.770(4)
_cell_measurement_reflns_used 932
_cell_measurement_temperature 293(2)
_cell_measurement_theta_max 25.57
_cell_measurement_theta_min 2.81
_cell_volume 2167.7(7)
_computing_cell_refinement 'BRUKER Smart'
_computing_data_collection 'BRUKER Smart'
_computing_data_reduction 'BRUKER Shelxtl'
_computing_molecular_graphics 'ORTEP-3 for Windows (Farrugia, 1997)'
_computing_publication_material 'WinGX publication routines (Farrugia, 1999)'
_computing_structure_refinement 'SHELXL-97 (Sheldrick, 1997)'
_computing_structure_solution SIR-92
_diffrn_ambient_temperature 293(2)
_diffrn_measured_fraction_theta_full 0.991
_diffrn_measured_fraction_theta_max 0.991
_diffrn_measurement_device_type 'CCD area detector'
_diffrn_measurement_method 'omega scans'
_diffrn_radiation_monochromator graphite
_diffrn_radiation_source 'fine-focus sealed tube'
_diffrn_radiation_type MoK\a
_diffrn_radiation_wavelength 0.71073
_diffrn_reflns_av_R_equivalents 0.0000
_diffrn_reflns_av_sigmaI/netI 0.0512
_diffrn_reflns_limit_h_max 12
_diffrn_reflns_limit_h_min -12
_diffrn_reflns_limit_k_max 13
_diffrn_reflns_limit_k_min -13
_diffrn_reflns_limit_l_max 25
_diffrn_reflns_limit_l_min 0
_diffrn_reflns_number 8840
_diffrn_reflns_theta_full 26.44
_diffrn_reflns_theta_max 26.44
_diffrn_reflns_theta_min 1.00
_exptl_absorpt_coefficient_mu 3.551
_exptl_absorpt_correction_T_max 0.8152
_exptl_absorpt_correction_T_min 0.3870
_exptl_absorpt_correction_type empirical
_exptl_absorpt_process_details Sadabs
_exptl_crystal_colour orange
_exptl_crystal_density_diffrn 1.570
_exptl_crystal_density_method 'not measured'
_exptl_crystal_description prism
_exptl_crystal_F_000 1020
_exptl_crystal_size_max 0.33
_exptl_crystal_size_mid 0.20
_exptl_crystal_size_min 0.06
_refine_diff_density_max 0.716
_refine_diff_density_min -0.796
_refine_diff_density_rms 0.090
_refine_ls_extinction_method none
_refine_ls_goodness_of_fit_ref 0.980
_refine_ls_hydrogen_treatment mixed
_refine_ls_matrix_type full
_refine_ls_number_parameters 493
_refine_ls_number_reflns 8840
_refine_ls_number_restraints 0
_refine_ls_restrained_S_all 0.980
_refine_ls_R_factor_all 0.0463
_refine_ls_R_factor_gt 0.0302
_refine_ls_shift/su_max 0.001
_refine_ls_shift/su_mean 0.000
_refine_ls_structure_factor_coef Fsqd
_refine_ls_weighting_details 'calc w=3D1/[\s^2^(Fo^2^)+(0.0400P)^2^+0.0000P] where P=3D(Fo^2^+2Fc^2^)/3'
_refine_ls_weighting_scheme calc
_refine_ls_wR_factor_gt 0.0672
_refine_ls_wR_factor_ref 0.0793
_reflns_number_gt 6910
_reflns_number_total 8840
_reflns_threshold_expression >2sigma(I)
_cod_data_source_file ic020006k_1.cif
_cod_data_source_block 2
_cod_depositor_comments
;
The following automatic conversions were performed:

'_symmetry_cell_setting' value 'Triclinic' changed to 'triclinic'
according to the built-in table from CIF Core dictionary named
'cif_core.dic' version 2.4.1 from 2010-06-29.

Automatic conversion script
Id: cif_fix_values 1646 2011-03-28 12:23:43Z adriana 
;
_cod_original_cell_volume 2167.7(8)
_cod_original_formula_sum 'C42 H42 Cl2 O5.50 P4 Pt'
_cod_database_code 4318372

loop_
_symmetry_equiv_pos_as_xyz
'x, y, z'
'-x, -y, -z'

loop_
_atom_site_label
_atom_site_type_symbol
_atom_site_fract_x
_atom_site_fract_y
_atom_site_fract_z
_atom_site_U_iso_or_equiv
_atom_site_adp_type
_atom_site_occupancy
_atom_site_symmetry_multiplicity
_atom_site_calc_flag
_atom_site_refinement_flags
_atom_site_disorder_assembly
_atom_site_disorder_group
Pt1 Pt 0.264767(18) 0.118758(17) 0.776285(9) 0.03744(7) Uani 1 1 d . . .
Cl1 Cl 0.16611(13) 0.20046(13) 0.87483(6) 0.0578(3) Uani 1 1 d . . .
P4 P 0.32532(12) -0.10402(11) 0.82594(6) 0.0388(3) Uani 1 1 d . . .
P1 P 0.36386(12) 0.04703(12) 0.68651(6) 0.0420(3) Uani 1 1 d . . .
P3 P 0.06333(12) 0.17352(12) 0.71517(6) 0.0407(3) Uani 1 1 d . . .
P2 P 0.40991(12) 0.26099(12) 0.75838(6) 0.0411(3) Uani 1 1 d . . .
C7 C 0.4917(5) 0.2908(4) 0.8270(2) 0.0433(11) Uani 1 1 d . . .
C17 C 0.1356(8) 0.5971(6) 0.6925(4) 0.102(3) Uani 1 1 d . . .
H17 H 0.0446 0.6307 0.7004 0.123 Uiso 1 1 calc R . .
C19 C -0.0659(5) 0.3256(5) 0.7147(2) 0.0472(12) Uani 1 1 d . . .
C37 C 0.2139(4) -0.1899(5) 0.8784(2) 0.0474(12) Uani 1 1 d . . .
C3 C 0.2410(5) 0.0558(5) 0.6265(2) 0.0534(13) Uani 1 1 d . . .
H3A H 0.2826 0.0632 0.5831 0.064 Uiso 1 1 calc R . .
H3B H 0.2086 -0.0241 0.6343 0.064 Uiso 1 1 calc R . .
C5 C 0.4527(5) -0.1226(4) 0.7059(2) 0.0480(12) Uani 1 1 d . . .
H5A H 0.4670 -0.1630 0.6667 0.058 Uiso 1 1 calc R . .
H5B H 0.5397 -0.1279 0.7231 0.058 Uiso 1 1 calc R . .
C11 C 0.4797(6) 0.4015(5) 0.9186(3) 0.0639(15) Uani 1 1 d . . .
H11 H 0.4322 0.4645 0.9430 0.077 Uiso 1 1 calc R . .
C16 C 0.2043(9) 0.6658(6) 0.6488(4) 0.094(3) Uani 1 1 d . . .
H16 H 0.1613 0.7475 0.6268 0.113 Uiso 1 1 calc R . .
C31 C 0.4749(4) -0.1507(5) 0.8753(2) 0.0427(11) Uani 1 1 d . . .
C6 C 0.3713(5) -0.1948(4) 0.7564(2) 0.0473(12) Uani 1 1 d . . .
H6A H 0.4237 -0.2827 0.7714 0.057 Uiso 1 1 calc R . .
H6B H 0.2908 -0.2019 0.7369 0.057 Uiso 1 1 calc R . .
C13 C 0.3346(5) 0.4243(5) 0.7155(2) 0.0486(12) Uani 1 1 d . . .
C25 C -0.0345(4) 0.0488(4) 0.7321(2) 0.0419(11) Uani 1 1 d . . .
C1 C 0.4810(5) 0.1434(5) 0.6499(2) 0.0546(13) Uani 1 1 d . . .
H1A H 0.5508 0.0905 0.6253 0.065 Uiso 1 1 calc R . .
H1B H 0.4345 0.2185 0.6199 0.065 Uiso 1 1 calc R . .
C4 C 0.1240(5) 0.1734(5) 0.6304(2) 0.0519(13) Uani 1 1 d . . .
H4A H 0.0523 0.1693 0.6034 0.062 Uiso 1 1 calc R . .
H4B H 0.1526 0.2538 0.6142 0.062 Uiso 1 1 calc R . .
C18 C 0.1998(6) 0.4757(5) 0.7261(3) 0.0687(16) Uani 1 1 d . . .
H18 H 0.1510 0.4286 0.7562 0.082 Uiso 1 1 calc R . .
C2 C 0.5434(5) 0.1900(5) 0.7030(2) 0.0539(13) Uani 1 1 d . . .
H2A H 0.5920 0.2553 0.6835 0.065 Uiso 1 1 calc R . .
H2B H 0.6061 0.1166 0.7271 0.065 Uiso 1 1 calc R . .
C26 C -0.0847(5) -0.0011(5) 0.6842(3) 0.0629(15) Uani 1 1 d . . .
H26 H -0.0707 0.0309 0.6404 0.075 Uiso 1 1 calc R . .
C35 C 0.6580(6) -0.3122(7) 0.9264(3) 0.0720(17) Uani 1 1 d . . .
H35 H 0.7112 -0.3974 0.9318 0.086 Uiso 1 1 calc R . .
C12 C 0.4243(5) 0.3811(5) 0.8642(2) 0.0554(13) Uani 1 1 d . . .
H12 H 0.3389 0.4300 0.8525 0.067 Uiso 1 1 calc R . .
C36 C 0.5524(5) -0.2790(5) 0.8855(3) 0.0582(14) Uani 1 1 d . . .
H36 H 0.5323 -0.3421 0.8643 0.070 Uiso 1 1 calc R . .
C34 C 0.6865(5) -0.2215(7) 0.9596(3) 0.0715(17) Uani 1 1 d . . .
H34 H 0.7567 -0.2458 0.9886 0.086 Uiso 1 1 calc R . .
C40 C 0.0534(6) -0.3193(7) 0.9642(4) 0.091(3) Uani 1 1 d . . .
H40 H 0.0009 -0.3640 0.9933 0.110 Uiso 1 1 calc R . .
C15 C 0.3366(10) 0.6161(6) 0.6364(3) 0.090(2) Uani 1 1 d . . .
H15 H 0.3830 0.6629 0.6048 0.107 Uiso 1 1 calc R . .
C8 C 0.6171(6) 0.2191(6) 0.8453(3) 0.0756(18) Uani 1 1 d . . .
H8 H 0.6652 0.1571 0.8205 0.091 Uiso 1 1 calc R . .
C14 C 0.4036(6) 0.4959(5) 0.6703(3) 0.0653(16) Uani 1 1 d . . .
H14 H 0.4949 0.4641 0.6624 0.078 Uiso 1 1 calc R . .
C30 C -0.0569(5) 0.0006(5) 0.7967(3) 0.0515(13) Uani 1 1 d . . .
H30 H -0.0227 0.0327 0.8292 0.062 Uiso 1 1 calc R . .
C22 C -0.2632(6) 0.5518(6) 0.7174(4) 0.086(2) Uani 1 1 d . . .
H22 H -0.3305 0.6279 0.7185 0.103 Uiso 1 1 calc R . .
C33 C 0.6117(6) -0.0962(7) 0.9500(3) 0.0687(16) Uani 1 1 d . . .
H33 H 0.6313 -0.0344 0.9722 0.082 Uiso 1 1 calc R . .
C9 C 0.6722(6) 0.2388(7) 0.9005(3) 0.085(2) Uani 1 1 d . . .
H9 H 0.7570 0.1890 0.9127 0.102 Uiso 1 1 calc R . .
C39 C 0.0764(6) -0.2057(7) 0.9768(3) 0.0772(19) Uani 1 1 d . . .
H39 H 0.0378 -0.1714 1.0138 0.093 Uiso 1 1 calc R . .
C38 C 0.1577(5) -0.1404(6) 0.9340(3) 0.0618(15) Uani 1 1 d . . .
H38 H 0.1744 -0.0630 0.9430 0.074 Uiso 1 1 calc R . .
C32 C 0.5060(5) -0.0592(5) 0.9071(3) 0.0563(13) Uani 1 1 d . . .
H32 H 0.4565 0.0274 0.9001 0.068 Uiso 1 1 calc R . .
C41 C 0.1064(6) -0.3680(6) 0.9097(4) 0.099(3) Uani 1 1 d . . .
H41 H 0.0896 -0.4459 0.9015 0.119 Uiso 1 1 calc R . .
C23 C -0.2135(7) 0.4791(7) 0.7737(4) 0.097(2) Uani 1 1 d . . .
H23 H -0.2464 0.5055 0.8134 0.116 Uiso 1 1 calc R . .
C42 C 0.1855(5) -0.3034(5) 0.8656(3) 0.0710(17) Uani 1 1 d . . .
H42 H 0.2191 -0.3365 0.8275 0.085 Uiso 1 1 calc R . .
C20 C -0.1175(6) 0.4018(6) 0.6586(3) 0.083(2) Uani 1 1 d . . .
H20 H -0.0856 0.3771 0.6185 0.100 Uiso 1 1 calc R . .
C27 C -0.1551(6) -0.0976(6) 0.7006(4) 0.0779(18) Uani 1 1 d . . .
H27 H -0.1878 -0.1312 0.6682 0.093 Uiso 1 1 calc R . .
C29 C -0.1292(5) -0.0945(5) 0.8140(3) 0.0669(16) Uani 1 1 d . . .
H29 H -0.1458 -0.1251 0.8578 0.080 Uiso 1 1 calc R . .
C28 C -0.1764(5) -0.1433(6) 0.7650(4) 0.0743(18) Uani 1 1 d . . .
H28 H -0.2236 -0.2087 0.7761 0.089 Uiso 1 1 calc R . .
C10 C 0.6050(6) 0.3293(6) 0.9372(3) 0.0672(16) Uani 1 1 d . . .
H10 H 0.6430 0.3422 0.9742 0.081 Uiso 1 1 calc R . .
C21 C -0.2171(7) 0.5160(7) 0.6605(4) 0.103(3) Uani 1 1 d . . .
H21 H -0.2514 0.5672 0.6218 0.123 Uiso 1 1 calc R . .
C24 C -0.1124(6) 0.3638(6) 0.7730(3) 0.0781(18) Uani 1 1 d . . .
H24 H -0.0775 0.3140 0.8119 0.094 Uiso 1 1 calc R . .
Cl2 Cl 0.5886(8) 0.8682(5) 0.5464(2) 0.368(4) Uani 1 1 d . . .
O1 O 0.6607(9) 0.6304(7) 0.4874(3) 0.192(3) Uani 1 1 d . . .
O2 O 0.6309(11) 0.3559(11) 0.5456(4) 0.257(5) Uani 1 1 d . . .
O3 O 0.0000 0.0000 0.5000 0.285(10) Uani 1 2 d S . .
O4 O -0.0804(17) 0.4544(18) 0.4831(5) 0.392(10) Uani 1 1 d . . .
O5 O 0.7556(19) 0.1294(13) 0.5164(5) 0.401(10) Uani 1 1 d . . .
O6 O 0.0893(17) 0.199(2) 0.4593(5) 0.501(13) Uani 1 1 d . . .

loop_
_atom_site_aniso_label
_atom_site_aniso_U_11
_atom_site_aniso_U_22
_atom_site_aniso_U_33
_atom_site_aniso_U_23
_atom_site_aniso_U_13
_atom_site_aniso_U_12
Pt1 0.03964(11) 0.03656(10) 0.03482(10) -0.00871(7) 0.00670(7) -0.00658(7)
Cl1 0.0647(8) 0.0650(8) 0.0449(7) -0.0226(6) 0.0181(6) -0.0136(7)
P4 0.0388(7) 0.0365(6) 0.0386(7) -0.0034(5) 0.0014(5) -0.0063(5)
P1 0.0460(7) 0.0419(7) 0.0361(7) -0.0094(5) 0.0082(5) -0.0069(6)
P3 0.0398(7) 0.0391(7) 0.0388(7) -0.0035(5) -0.0002(5) -0.0028(5)
P2 0.0384(7) 0.0380(7) 0.0462(7) -0.0092(5) 0.0058(5) -0.0078(5)
C7 0.040(3) 0.036(3) 0.056(3) -0.009(2) 0.001(2) -0.011(2)
C17 0.095(5) 0.045(4) 0.166(8) -0.010(4) -0.063(5) -0.004(4)
C19 0.041(3) 0.042(3) 0.055(3) -0.006(2) -0.004(2) -0.005(2)
C37 0.035(3) 0.042(3) 0.056(3) 0.009(2) -0.004(2) -0.002(2)
C3 0.062(3) 0.065(3) 0.033(3) -0.015(2) 0.006(2) -0.012(3)
C5 0.050(3) 0.047(3) 0.046(3) -0.019(2) 0.003(2) -0.002(2)
C11 0.081(4) 0.053(3) 0.057(4) -0.014(3) -0.001(3) -0.010(3)
C16 0.133(7) 0.041(4) 0.114(6) -0.004(4) -0.058(6) -0.020(5)
C31 0.036(3) 0.052(3) 0.036(3) -0.001(2) 0.003(2) -0.008(2)
C6 0.053(3) 0.035(3) 0.052(3) -0.010(2) -0.003(2) -0.005(2)
C13 0.057(3) 0.040(3) 0.052(3) -0.005(2) -0.007(2) -0.016(2)
C25 0.033(2) 0.037(3) 0.050(3) -0.006(2) -0.002(2) 0.002(2)
C1 0.059(3) 0.057(3) 0.048(3) -0.014(2) 0.022(2) -0.016(3)
C4 0.052(3) 0.059(3) 0.037(3) -0.001(2) 0.001(2) -0.005(3)
C18 0.061(4) 0.041(3) 0.099(5) 0.000(3) -0.014(3) -0.007(3)
C2 0.045(3) 0.054(3) 0.063(3) -0.013(3) 0.019(2) -0.015(2)
C26 0.064(4) 0.067(4) 0.062(4) -0.016(3) -0.009(3) -0.017(3)
C35 0.051(3) 0.081(4) 0.065(4) 0.002(3) -0.004(3) 0.010(3)
C12 0.058(3) 0.050(3) 0.054(3) -0.008(3) -0.006(3) -0.004(3)
C36 0.056(3) 0.055(3) 0.056(3) -0.002(3) -0.005(3) 0.000(3)
C34 0.041(3) 0.106(5) 0.056(4) 0.001(4) -0.005(3) -0.004(3)
C40 0.050(4) 0.077(5) 0.121(7) 0.043(5) 0.007(4) -0.009(4)
C15 0.176(8) 0.057(4) 0.045(4) 0.005(3) -0.012(4) -0.054(5)
C8 0.048(3) 0.085(4) 0.099(5) -0.046(4) -0.016(3) 0.000(3)
C14 0.094(5) 0.053(3) 0.055(3) -0.010(3) 0.008(3) -0.032(3)
C30 0.040(3) 0.049(3) 0.063(3) -0.004(3) -0.004(2) -0.007(2)
C22 0.062(4) 0.045(4) 0.139(7) -0.009(4) -0.024(4) 0.011(3)
C33 0.052(3) 0.098(5) 0.060(4) -0.021(3) -0.007(3) -0.017(3)
C9 0.055(4) 0.096(5) 0.103(5) -0.028(4) -0.029(4) 0.001(4)
C39 0.048(3) 0.107(5) 0.062(4) 0.015(4) 0.004(3) -0.011(4)
C38 0.052(3) 0.077(4) 0.048(3) 0.007(3) -0.002(3) -0.011(3)
C32 0.047(3) 0.059(3) 0.061(3) -0.014(3) 0.000(3) -0.006(3)
C41 0.063(4) 0.054(4) 0.171(8) 0.012(5) 0.018(5) -0.020(3)
C23 0.083(5) 0.083(5) 0.112(6) -0.041(5) 0.013(4) 0.016(4)
C42 0.051(3) 0.050(3) 0.105(5) -0.002(3) 0.014(3) -0.011(3)
C20 0.086(5) 0.072(4) 0.069(4) -0.002(3) -0.021(4) 0.023(4)
C27 0.066(4) 0.079(4) 0.102(6) -0.034(4) -0.011(4) -0.027(4)
C29 0.045(3) 0.061(4) 0.087(4) 0.008(3) 0.004(3) -0.012(3)
C28 0.045(3) 0.052(4) 0.127(6) -0.013(4) -0.006(4) -0.014(3)
C10 0.077(4) 0.063(4) 0.067(4) -0.010(3) -0.020(3) -0.024(3)
C21 0.103(6) 0.076(5) 0.100(6) -0.001(4) -0.031(5) 0.032(4)
C24 0.077(4) 0.061(4) 0.073(4) -0.006(3) -0.001(3) 0.026(3)
Cl2 0.613(11) 0.302(6) 0.181(4) -0.079(4) 0.147(6) -0.111(7)
O1 0.313(10) 0.145(6) 0.099(5) 0.028(4) -0.051(6) -0.038(6)
O2 0.358(13) 0.334(13) 0.132(7) -0.041(7) 0.060(8) -0.199(11)
O3 0.304(18) 0.59(3) 0.081(7) -0.120(12) 0.048(8) -0.29(2)
O4 0.53(2) 0.62(3) 0.134(8) -0.085(12) 0.048(11) -0.34(2)
O5 0.67(3) 0.309(15) 0.139(9) 0.013(9) 0.026(13) 0.000(17)
O6 0.45(2) 0.91(4) 0.130(9) -0.081(17) -0.092(12) -0.11(3)

loop_
_atom_type_symbol
_atom_type_description
_atom_type_scat_dispersion_real
_atom_type_scat_dispersion_imag
_atom_type_scat_source
C C 0.0033 0.0016 'International Tables Vol C Tables 4.2.6.8 and 6.1.1.4'
H H 0.0000 0.0000 'International Tables Vol C Tables 4.2.6.8 and 6.1.1.4'
P P 0.1023 0.0942 'International Tables Vol C Tables 4.2.6.8 and 6.1.1.4'
Cl Cl 0.1484 0.1585 'International Tables Vol C Tables 4.2.6.8 and 6.1.1.4'
Pt Pt -1.7033 8.3905 'International Tables Vol C Tables 4.2.6.8 and 6.1.1.4'
O O 0.0106 0.0060 'International Tables Vol C Tables 4.2.6.8 and 6.1.1.4'

loop_
_geom_angle_atom_site_label_1
_geom_angle_atom_site_label_2
_geom_angle_atom_site_label_3
_geom_angle
_geom_angle_site_symmetry_1
_geom_angle_site_symmetry_3
_geom_angle_publ_flag
P1 Pt1 P2 84.40(4) . . ?
P1 Pt1 P4 85.40(4) . . ?
P2 Pt1 P4 124.80(4) . . ?
P1 Pt1 P3 84.59(5) . . ?
P2 Pt1 P3 119.01(4) . . ?
P4 Pt1 P3 113.74(4) . . ?
P1 Pt1 Cl1 177.30(5) . . ?
P2 Pt1 Cl1 93.13(4) . . ?
P4 Pt1 Cl1 95.16(5) . . ?
P3 Pt1 Cl1 97.57(5) . . ?
C37 P4 C31 100.5(2) . . ?
C37 P4 C6 105.1(2) . . ?
C31 P4 C6 104.8(2) . . ?
C37 P4 Pt1 124.77(15) . . ?
C31 P4 Pt1 115.84(16) . . ?
C6 P4 Pt1 103.95(15) . . ?
C5 P1 C3 107.4(2) . . ?
C5 P1 C1 109.1(2) . . ?
C3 P1 C1 108.3(2) . . ?
C5 P1 Pt1 109.90(16) . . ?
C3 P1 Pt1 110.86(16) . . ?
C1 P1 Pt1 111.24(16) . . ?
C19 P3 C25 102.3(2) . . ?
C19 P3 C4 105.5(2) . . ?
C25 P3 C4 105.8(2) . . ?
C19 P3 Pt1 124.31(16) . . ?
C25 P3 Pt1 113.49(15) . . ?
C4 P3 Pt1 103.96(16) . . ?
C7 P2 C13 104.6(2) . . ?
C7 P2 C2 106.6(2) . . ?
C13 P2 C2 105.2(2) . . ?
C7 P2 Pt1 119.63(15) . . ?
C13 P2 Pt1 114.02(16) . . ?
C2 P2 Pt1 105.73(16) . . ?
C12 C7 C8 118.4(5) . . ?
C12 C7 P2 119.5(4) . . ?
C8 C7 P2 121.9(4) . . ?
C16 C17 C18 120.2(7) . . ?
C16 C17 H17 119.9 . . ?
C18 C17 H17 119.9 . . ?
C24 C19 C20 118.9(5) . . ?
C24 C19 P3 118.4(4) . . ?
C20 C19 P3 122.7(4) . . ?
C42 C37 C38 118.7(5) . . ?
C42 C37 P4 122.8(4) . . ?
C38 C37 P4 118.5(4) . . ?
C4 C3 P1 110.4(3) . . ?
C4 C3 H3A 109.6 . . ?
P1 C3 H3A 109.6 . . ?
C4 C3 H3B 109.6 . . ?
P1 C3 H3B 109.6 . . ?
H3A C3 H3B 108.1 . . ?
C6 C5 P1 109.4(3) . . ?
C6 C5 H5A 109.8 . . ?
P1 C5 H5A 109.8 . . ?
C6 C5 H5B 109.8 . . ?
P1 C5 H5B 109.8 . . ?
H5A C5 H5B 108.2 . . ?
C12 C11 C10 120.2(5) . . ?
C12 C11 H11 119.9 . . ?
C10 C11 H11 119.9 . . ?
C17 C16 C15 120.0(7) . . ?
C17 C16 H16 120.0 . . ?
C15 C16 H16 120.0 . . ?
C32 C31 C36 119.0(5) . . ?
C32 C31 P4 119.1(4) . . ?
C36 C31 P4 121.7(4) . . ?
C5 C6 P4 109.3(3) . . ?
C5 C6 H6A 109.8 . . ?
P4 C6 H6A 109.8 . . ?
C5 C6 H6B 109.8 . . ?
P4 C6 H6B 109.8 . . ?
H6A C6 H6B 108.3 . . ?
C14 C13 C18 118.1(5) . . ?
C14 C13 P2 123.4(4) . . ?
C18 C13 P2 118.4(4) . . ?
C30 C25 C26 118.7(5) . . ?
C30 C25 P3 117.2(4) . . ?
C26 C25 P3 124.1(4) . . ?
C2 C1 P1 109.7(3) . . ?
C2 C1 H1A 109.7 . . ?
P1 C1 H1A 109.7 . . ?
C2 C1 H1B 109.7 . . ?
P1 C1 H1B 109.7 . . ?
H1A C1 H1B 108.2 . . ?
C3 C4 P3 109.5(3) . . ?
C3 C4 H4A 109.8 . . ?
P3 C4 H4A 109.8 . . ?
C3 C4 H4B 109.8 . . ?
P3 C4 H4B 109.8 . . ?
H4A C4 H4B 108.2 . . ?
C13 C18 C17 120.9(6) . . ?
C13 C18 H18 119.5 . . ?
C17 C18 H18 119.5 . . ?
C1 C2 P2 108.9(3) . . ?
C1 C2 H2A 109.9 . . ?
P2 C2 H2A 109.9 . . ?
C1 C2 H2B 109.9 . . ?
P2 C2 H2B 109.9 . . ?
H2A C2 H2B 108.3 . . ?
C27 C26 C25 120.9(6) . . ?
C27 C26 H26 119.6 . . ?
C25 C26 H26 119.6 . . ?
C36 C35 C34 120.8(6) . . ?
C36 C35 H35 119.6 . . ?
C34 C35 H35 119.6 . . ?
C7 C12 C11 121.4(5) . . ?
C7 C12 H12 119.3 . . ?
C11 C12 H12 119.3 . . ?
C35 C36 C31 120.0(6) . . ?
C35 C36 H36 120.0 . . ?
C31 C36 H36 120.0 . . ?
C33 C34 C35 119.6(6) . . ?
C33 C34 H34 120.2 . . ?
C35 C34 H34 120.2 . . ?
C41 C40 C39 120.4(6) . . ?
C41 C40 H40 119.8 . . ?
C39 C40 H40 119.8 . . ?
C16 C15 C14 120.8(7) . . ?
C16 C15 H15 119.6 . . ?
C14 C15 H15 119.6 . . ?
C7 C8 C9 120.1(6) . . ?
C7 C8 H8 119.9 . . ?
C9 C8 H8 119.9 . . ?
C13 C14 C15 119.9(6) . . ?
C13 C14 H14 120.0 . . ?
C15 C14 H14 120.0 . . ?
C25 C30 C29 121.2(5) . . ?
C25 C30 H30 119.4 . . ?
C29 C30 H30 119.4 . . ?
C21 C22 C23 120.6(6) . . ?
C21 C22 H22 119.7 . . ?
C23 C22 H22 119.7 . . ?
C34 C33 C32 120.6(6) . . ?
C34 C33 H33 119.7 . . ?
C32 C33 H33 119.7 . . ?
C10 C9 C8 121.3(6) . . ?
C10 C9 H9 119.4 . . ?
C8 C9 H9 119.4 . . ?
C40 C39 C38 119.9(7) . . ?
C40 C39 H39 120.1 . . ?
C38 C39 H39 120.1 . . ?
C37 C38 C39 120.4(6) . . ?
C37 C38 H38 119.8 . . ?
C39 C38 H38 119.8 . . ?
C31 C32 C33 120.0(5) . . ?
C31 C32 H32 120.0 . . ?
C33 C32 H32 120.0 . . ?
C40 C41 C42 120.9(7) . . ?
C40 C41 H41 119.5 . . ?
C42 C41 H41 119.5 . . ?
C22 C23 C24 120.4(7) . . ?
C22 C23 H23 119.8 . . ?
C24 C23 H23 119.8 . . ?
C37 C42 C41 119.7(7) . . ?
C37 C42 H42 120.1 . . ?
C41 C42 H42 120.1 . . ?
C19 C20 C21 120.8(6) . . ?
C19 C20 H20 119.6 . . ?
C21 C20 H20 119.6 . . ?
C28 C27 C26 119.3(6) . . ?
C28 C27 H27 120.4 . . ?
C26 C27 H27 120.4 . . ?
C30 C29 C28 118.6(6) . . ?
C30 C29 H29 120.7 . . ?
C28 C29 H29 120.7 . . ?
C27 C28 C29 121.4(6) . . ?
C27 C28 H28 119.3 . . ?
C29 C28 H28 119.3 . . ?
C9 C10 C11 118.6(6) . . ?
C9 C10 H10 120.7 . . ?
C11 C10 H10 120.7 . . ?
C22 C21 C20 120.0(7) . . ?
C22 C21 H21 120.0 . . ?
C20 C21 H21 120.0 . . ?
C19 C24 C23 119.3(6) . . ?
C19 C24 H24 120.4 . . ?
C23 C24 H24 120.4 . . ?

loop_
_geom_bond_atom_site_label_1
_geom_bond_atom_site_label_2
_geom_bond_distance
_geom_bond_site_symmetry_2
_geom_bond_publ_flag
Pt1 P1 2.2214(12) . ?
Pt1 P2 2.3404(12) . ?
Pt1 P4 2.3672(12) . ?
Pt1 P3 2.4008(13) . ?
Pt1 Cl1 2.4201(12) . ?
P4 C37 1.824(5) . ?
P4 C31 1.826(5) . ?
P4 C6 1.843(5) . ?
P1 C5 1.803(5) . ?
P1 C3 1.810(5) . ?
P1 C1 1.812(5) . ?
P3 C19 1.825(5) . ?
P3 C25 1.825(5) . ?
P3 C4 1.827(5) . ?
P2 C7 1.813(5) . ?
P2 C13 1.823(5) . ?
P2 C2 1.829(5) . ?
C7 C12 1.361(6) . ?
C7 C8 1.370(7) . ?
C17 C16 1.340(10) . ?
C17 C18 1.390(8) . ?
C17 H17 0.9300 . ?
C19 C24 1.359(7) . ?
C19 C20 1.362(7) . ?
C37 C42 1.380(7) . ?
C37 C38 1.383(7) . ?
C3 C4 1.518(6) . ?
C3 H3A 0.9700 . ?
C3 H3B 0.9700 . ?
C5 C6 1.517(6) . ?
C5 H5A 0.9700 . ?
C5 H5B 0.9700 . ?
C11 C12 1.372(7) . ?
C11 C10 1.373(7) . ?
C11 H11 0.9300 . ?
C16 C15 1.356(10) . ?
C16 H16 0.9300 . ?
C31 C32 1.372(7) . ?
C31 C36 1.392(7) . ?
C6 H6A 0.9700 . ?
C6 H6B 0.9700 . ?
C13 C14 1.376(7) . ?
C13 C18 1.378(7) . ?
C25 C30 1.377(6) . ?
C25 C26 1.386(7) . ?
C1 C2 1.521(7) . ?
C1 H1A 0.9700 . ?
C1 H1B 0.9700 . ?
C4 H4A 0.9700 . ?
C4 H4B 0.9700 . ?
C18 H18 0.9300 . ?
C2 H2A 0.9700 . ?
C2 H2B 0.9700 . ?
C26 C27 1.378(8) . ?
C26 H26 0.9300 . ?
C35 C36 1.366(7) . ?
C35 C34 1.372(8) . ?
C35 H35 0.9300 . ?
C12 H12 0.9300 . ?
C36 H36 0.9300 . ?
C34 C33 1.356(8) . ?
C34 H34 0.9300 . ?
C40 C41 1.350(10) . ?
C40 C39 1.355(9) . ?
C40 H40 0.9300 . ?
C15 C14 1.392(8) . ?
C15 H15 0.9300 . ?
C8 C9 1.381(8) . ?
C8 H8 0.9300 . ?
C14 H14 0.9300 . ?
C30 C29 1.382(7) . ?
C30 H30 0.9300 . ?
C22 C21 1.325(9) . ?
C22 C23 1.345(9) . ?
C22 H22 0.9300 . ?
C33 C32 1.391(7) . ?
C33 H33 0.9300 . ?
C9 C10 1.355(8) . ?
C9 H9 0.9300 . ?
C39 C38 1.392(7) . ?
C39 H39 0.9300 . ?
C38 H38 0.9300 . ?
C32 H32 0.9300 . ?
C41 C42 1.387(8) . ?
C41 H41 0.9300 . ?
C23 C24 1.403(8) . ?
C23 H23 0.9300 . ?
C42 H42 0.9300 . ?
C20 C21 1.388(8) . ?
C20 H20 0.9300 . ?
C27 C28 1.365(8) . ?
C27 H27 0.9300 . ?
C29 C28 1.382(8) . ?
C29 H29 0.9300 . ?
C28 H28 0.9300 . ?
C10 H10 0.9300 . ?
C21 H21 0.9300 . ?
C24 H24 0.9300 . ?

loop_
_geom_torsion_atom_site_label_1
_geom_torsion_atom_site_label_2
_geom_torsion_atom_site_label_3
_geom_torsion_atom_site_label_4
_geom_torsion
_geom_torsion_site_symmetry_1
_geom_torsion_site_symmetry_2
_geom_torsion_site_symmetry_3
_geom_torsion_site_symmetry_4
_geom_torsion_publ_flag
P1 Pt1 P4 C37 -134.5(2) . . . . ?
P2 Pt1 P4 C37 145.6(2) . . . . ?
P3 Pt1 P4 C37 -52.5(2) . . . . ?
Cl1 Pt1 P4 C37 48.1(2) . . . . ?
P1 Pt1 P4 C31 99.84(17) . . . . ?
P2 Pt1 P4 C31 19.93(17) . . . . ?
P3 Pt1 P4 C31 -178.13(16) . . . . ?
Cl1 Pt1 P4 C31 -77.51(17) . . . . ?
P1 Pt1 P4 C6 -14.58(16) . . . . ?
P2 Pt1 P4 C6 -94.49(17) . . . . ?
P3 Pt1 P4 C6 67.45(17) . . . . ?
Cl1 Pt1 P4 C6 168.07(16) . . . . ?
P2 Pt1 P1 C5 116.11(18) . . . . ?
P4 Pt1 P1 C5 -9.56(18) . . . . ?
P3 Pt1 P1 C5 -123.97(18) . . . . ?
Cl1 Pt1 P1 C5 92.5(10) . . . . ?
P2 Pt1 P1 C3 -125.32(19) . . . . ?
P4 Pt1 P1 C3 109.01(19) . . . . ?
P3 Pt1 P1 C3 -5.41(19) . . . . ?
Cl1 Pt1 P1 C3 -148.9(10) . . . . ?
P2 Pt1 P1 C1 -4.8(2) . . . . ?
P4 Pt1 P1 C1 -130.4(2) . . . . ?
P3 Pt1 P1 C1 115.1(2) . . . . ?
Cl1 Pt1 P1 C1 -28.4(10) . . . . ?
P1 Pt1 P3 C19 -137.9(2) . . . . ?
P2 Pt1 P3 C19 -57.4(2) . . . . ?
P4 Pt1 P3 C19 139.5(2) . . . . ?
Cl1 Pt1 P3 C19 40.5(2) . . . . ?
P1 Pt1 P3 C25 96.72(17) . . . . ?
P2 Pt1 P3 C25 177.25(16) . . . . ?
P4 Pt1 P3 C25 14.16(17) . . . . ?
Cl1 Pt1 P3 C25 -84.90(17) . . . . ?
P1 Pt1 P3 C4 -17.79(18) . . . . ?
P2 Pt1 P3 C4 62.74(18) . . . . ?
P4 Pt1 P3 C4 -100.34(18) . . . . ?
Cl1 Pt1 P3 C4 160.59(17) . . . . ?
P1 Pt1 P2 C7 -138.43(18) . . . . ?
P4 Pt1 P2 C7 -58.00(19) . . . . ?
P3 Pt1 P2 C7 140.93(18) . . . . ?
Cl1 Pt1 P2 C7 40.49(18) . . . . ?
P1 Pt1 P2 C13 96.77(18) . . . . ?
P4 Pt1 P2 C13 177.20(18) . . . . ?
P3 Pt1 P2 C13 16.13(19) . . . . ?
Cl1 Pt1 P2 C13 -84.31(18) . . . . ?
P1 Pt1 P2 C2 -18.29(19) . . . . ?
P4 Pt1 P2 C2 62.14(19) . . . . ?
P3 Pt1 P2 C2 -98.93(19) . . . . ?
Cl1 Pt1 P2 C2 160.62(19) . . . . ?
C13 P2 C7 C12 46.7(4) . . . . ?
C2 P2 C7 C12 157.8(4) . . . . ?
Pt1 P2 C7 C12 -82.5(4) . . . . ?
C13 P2 C7 C8 -137.4(5) . . . . ?
C2 P2 C7 C8 -26.3(5) . . . . ?
Pt1 P2 C7 C8 93.4(5) . . . . ?
C25 P3 C19 C24 81.1(5) . . . . ?
C4 P3 C19 C24 -168.4(5) . . . . ?
Pt1 P3 C19 C24 -48.9(5) . . . . ?
C25 P3 C19 C20 -98.8(5) . . . . ?
C4 P3 C19 C20 11.7(5) . . . . ?
Pt1 P3 C19 C20 131.2(5) . . . . ?
C31 P4 C37 C42 -104.7(5) . . . . ?
C6 P4 C37 C42 3.9(5) . . . . ?
Pt1 P4 C37 C42 123.4(4) . . . . ?
C31 P4 C37 C38 74.0(4) . . . . ?
C6 P4 C37 C38 -177.3(4) . . . . ?
Pt1 P4 C37 C38 -57.9(4) . . . . ?
C5 P1 C3 C4 153.8(3) . . . . ?
C1 P1 C3 C4 -88.5(4) . . . . ?
Pt1 P1 C3 C4 33.7(4) . . . . ?
C3 P1 C5 C6 -82.4(4) . . . . ?
C1 P1 C5 C6 160.5(3) . . . . ?
Pt1 P1 C5 C6 38.3(4) . . . . ?
C18 C17 C16 C15 1.0(11) . . . . ?
C37 P4 C31 C32 -106.3(4) . . . . ?
C6 P4 C31 C32 144.8(4) . . . . ?
Pt1 P4 C31 C32 30.9(4) . . . . ?
C37 P4 C31 C36 68.8(4) . . . . ?
C6 P4 C31 C36 -40.0(4) . . . . ?
Pt1 P4 C31 C36 -154.0(3) . . . . ?
P1 C5 C6 P4 -51.8(4) . . . . ?
C37 P4 C6 C5 174.1(3) . . . . ?
C31 P4 C6 C5 -80.4(4) . . . . ?
Pt1 P4 C6 C5 41.6(3) . . . . ?
C7 P2 C13 C14 84.2(5) . . . . ?
C2 P2 C13 C14 -28.0(5) . . . . ?
Pt1 P2 C13 C14 -143.3(4) . . . . ?
C7 P2 C13 C18 -99.6(4) . . . . ?
C2 P2 C13 C18 148.3(4) . . . . ?
Pt1 P2 C13 C18 32.9(5) . . . . ?
C19 P3 C25 C30 -89.2(4) . . . . ?
C4 P3 C25 C30 160.6(4) . . . . ?
Pt1 P3 C25 C30 47.2(4) . . . . ?
C19 P3 C25 C26 92.0(4) . . . . ?
C4 P3 C25 C26 -18.2(5) . . . . ?
Pt1 P3 C25 C26 -131.6(4) . . . . ?
C5 P1 C1 C2 -88.7(4) . . . . ?
C3 P1 C1 C2 154.7(3) . . . . ?
Pt1 P1 C1 C2 32.6(4) . . . . ?
P1 C3 C4 P3 -50.0(4) . . . . ?
C19 P3 C4 C3 175.1(3) . . . . ?
C25 P3 C4 C3 -76.9(4) . . . . ?
Pt1 P3 C4 C3 42.9(4) . . . . ?
C14 C13 C18 C17 -0.5(9) . . . . ?
P2 C13 C18 C17 -177.0(5) . . . . ?
C16 C17 C18 C13 0.4(10) . . . . ?
P1 C1 C2 P2 -48.3(4) . . . . ?
C7 P2 C2 C1 171.3(3) . . . . ?
C13 P2 C2 C1 -78.0(4) . . . . ?
Pt1 P2 C2 C1 43.0(4) . . . . ?
C30 C25 C26 C27 -0.3(8) . . . . ?
P3 C25 C26 C27 178.4(4) . . . . ?
C8 C7 C12 C11 0.4(8) . . . . ?
P2 C7 C12 C11 176.4(4) . . . . ?
C10 C11 C12 C7 -0.8(8) . . . . ?
C34 C35 C36 C31 2.1(9) . . . . ?
C32 C31 C36 C35 -0.2(7) . . . . ?
P4 C31 C36 C35 -175.4(4) . . . . ?
C36 C35 C34 C33 -2.2(9) . . . . ?
C17 C16 C15 C14 -2.2(11) . . . . ?
C12 C7 C8 C9 0.3(9) . . . . ?
P2 C7 C8 C9 -175.6(5) . . . . ?
C18 C13 C14 C15 -0.7(8) . . . . ?
P2 C13 C14 C15 175.6(4) . . . . ?
C16 C15 C14 C13 2.0(9) . . . . ?
C26 C25 C30 C29 -0.8(7) . . . . ?
P3 C25 C30 C29 -179.6(4) . . . . ?
C35 C34 C33 C32 0.4(9) . . . . ?
C7 C8 C9 C10 -0.6(11) . . . . ?
C41 C40 C39 C38 -1.6(10) . . . . ?
C42 C37 C38 C39 1.3(8) . . . . ?
P4 C37 C38 C39 -177.5(4) . . . . ?
C40 C39 C38 C37 0.8(9) . . . . ?
C36 C31 C32 C33 -1.5(7) . . . . ?
P4 C31 C32 C33 173.7(4) . . . . ?
C34 C33 C32 C31 1.4(8) . . . . ?
C39 C40 C41 C42 0.2(11) . . . . ?
C21 C22 C23 C24 -0.3(12) . . . . ?
C38 C37 C42 C41 -2.7(8) . . . . ?
P4 C37 C42 C41 176.1(5) . . . . ?
C40 C41 C42 C37 2.0(10) . . . . ?
C24 C19 C20 C21 -0.8(10) . . . . ?
P3 C19 C20 C21 179.1(5) . . . . ?
C25 C26 C27 C28 0.6(9) . . . . ?
C25 C30 C29 C28 1.6(8) . . . . ?
C26 C27 C28 C29 0.2(9) . . . . ?
C30 C29 C28 C27 -1.3(8) . . . . ?
C8 C9 C10 C11 0.3(10) . . . . ?
C12 C11 C10 C9 0.4(9) . . . . ?
C23 C22 C21 C20 0.6(12) . . . . ?
C19 C20 C21 C22 -0.1(12) . . . . ?
C20 C19 C24 C23 1.1(9) . . . . ?
P3 C19 C24 C23 -178.8(5) . . . . ?
C22 C23 C24 C19 -0.5(11) . . . . ?
